data_4323055
loop_
_publ_author_name
'William J. Evans'
'Michael A. Greci'
'Joseph W. Ziller'

_publ_section_title
;
 Utility of 2-Methoxyethanol in the Synthesis of Polyeuropium Complexes:
 {[Eu(OCH2CH2OMe)2(OC6H3R2-2,6)-][H+]}4 (R = Me,iPr) and
 [EuAl2(OCH2CH2OMe)3Me5]2
;
_journal_name_full 'Inorganic Chemistry'
_journal_page_first 5221
_journal_page_last 5226
_journal_paper_doi 10.1021/ic9803311
_journal_volume 37
_journal_year 1998
_chemical_formula_sum 'C28 H72 Al4 Eu2 O12'
_chemical_formula_weight 1012.70
_chemical_name_systematic
; 
 ? 
;
_space_group_IT_number 61
_symmetry_cell_setting orthorhombic
_symmetry_space_group_name_Hall '-P 2ac 2ab'
_symmetry_space_group_name_H-M 'P b c a'
_atom_sites_solution_hydrogens geom
_atom_sites_solution_primary direct
_atom_sites_solution_secondary difmap
_audit_creation_method SHELXL
_cell_angle_alpha 90.00
_cell_angle_beta 90.00
_cell_angle_gamma 90.00
_cell_formula_units_Z 4
_cell_length_a 16.3747(11)
_cell_length_b 15.855(2)
_cell_length_c 18.1999(10)
_cell_measurement_reflns_used 45
_cell_measurement_temperature 168
_cell_measurement_theta_max 15.52
_cell_measurement_theta_min 4.98
_cell_volume 4725.1(7)
_computing_cell_refinement 'Siemens XSCANS'
_computing_data_collection 'Siemens XSCANS'
_computing_data_reduction 'Siemens SHELXTL'
_computing_molecular_graphics 'Siemens SHELXTL'
_computing_publication_material 'Siemens SHELXTL'
_computing_structure_refinement 'SHELXL-93 (Sheldrick, 1993)'
_computing_structure_solution 'SHELXS-86 (Sheldrick, 1990)'
_diffrn_ambient_temperature 168
_diffrn_measurement_device 'Siemens P4'
_diffrn_measurement_method '2\q/\w scans'
_diffrn_radiation_monochromator graphite
_diffrn_radiation_source 'fine-focus sealed tube'
_diffrn_radiation_type MoK\a
_diffrn_radiation_wavelength 0.71073
_diffrn_reflns_av_R_equivalents 0.0000
_diffrn_reflns_av_sigmaI/netI 0.0382
_diffrn_reflns_limit_h_max 21
_diffrn_reflns_limit_h_min 0
_diffrn_reflns_limit_k_max 20
_diffrn_reflns_limit_k_min 0
_diffrn_reflns_limit_l_max 0
_diffrn_reflns_limit_l_min -24
_diffrn_reflns_number 5696
_diffrn_reflns_theta_max 28.00
_diffrn_reflns_theta_min 2.11
_diffrn_standards_interval_count 97
_diffrn_standards_number 3
_exptl_absorpt_coefficient_mu 2.749
_exptl_absorpt_correction_T_max 0.2509
_exptl_absorpt_correction_T_min 0.1261
_exptl_absorpt_correction_type empirical
_exptl_crystal_colour yellow
_exptl_crystal_density_diffrn 1.424
_exptl_crystal_density_meas ?
_exptl_crystal_density_method none
_exptl_crystal_description polyhedral
_exptl_crystal_F_000 2056
_exptl_crystal_size_max 0.25
_exptl_crystal_size_mid 0.46
_exptl_crystal_size_min 0.52
_refine_diff_density_max 1.047
_refine_diff_density_min -1.103
_refine_diff_density_rms 0.132
_refine_ls_extinction_method none
_refine_ls_goodness_of_fit_all 0.939
_refine_ls_goodness_of_fit_obs 0.944
_refine_ls_matrix_type full
_refine_ls_number_parameters 208
_refine_ls_number_reflns 5695
_refine_ls_number_restraints 0
_refine_ls_restrained_S_all 0.940
_refine_ls_restrained_S_obs 0.944
_refine_ls_R_factor_all 0.0844
_refine_ls_R_factor_obs 0.0452
_refine_ls_shift/esd_max 0.000
_refine_ls_shift/esd_mean 0.000
_refine_ls_structure_factor_coef Fsqd
_refine_ls_weighting_details 'w=1/[\s^2^(Fo^2^)+(0.0788P)^2^+12.6987P] where P=(Fo^2^+2Fc^2^)/3'
_refine_ls_weighting_scheme calc
_refine_ls_wR_factor_all 0.1385
_refine_ls_wR_factor_obs 0.1108
_reflns_number_observed 3665
_reflns_number_total 5696
_reflns_observed_criterion >2sigma(I)
_cod_data_source_file ic9803311_3.cif
_cod_data_source_block Compound4
_cod_depositor_comments
;
The following automatic conversions were performed:

'_exptl_crystal_density_meas' value 'none' was changed to '?' - the
value is perceived as not measured.

Automatic conversion script
Id: cif_fix_values 3008 2015-01-20 13:52:24Z robertas 

The following automatic conversions were performed:

'_refine_ls_weighting_scheme' value 'calc
w=1/[\s^2^(Fo^2^)+(0.0788P)^2^+12.6987P] where P=(Fo^2^+2Fc^2^)/3'
was changed to 'calc'. New tag '_refine_ls_weighting_details' was
created. The value of the new tag was set to
'w=1/[\s^2^(Fo^2^)+(0.0788P)^2^+12.6987P] where P=(Fo^2^+2Fc^2^)/3'.

Automatic conversion script
Id: cif_fix_values 3143 2015-03-26 13:38:13Z robertas 
;
_cod_database_code 4323055

loop_
_symmetry_equiv_pos_as_xyz
'x, y, z'
'-x+1/2, -y, z+1/2'
'-x, y+1/2, -z+1/2'
'x+1/2, -y+1/2, -z'
'-x, -y, -z'
'x-1/2, y, -z-1/2'
'x, -y-1/2, z-1/2'
'-x-1/2, y-1/2, z'

loop_
_atom_site_aniso_label
_atom_site_aniso_U_11
_atom_site_aniso_U_22
_atom_site_aniso_U_33
_atom_site_aniso_U_23
_atom_site_aniso_U_13
_atom_site_aniso_U_12
Eu1 0.0315(2) 0.0331(2) 0.0449(2) 0.00578(12) 0.00392(12) 0.00146(12)
Al1 0.0542(13) 0.0632(13) 0.0472(11) 0.0096(10) -0.0089(10) -0.0129(11)
Al2 0.0362(9) 0.0379(9) 0.0435(9) 0.0036(7) -0.0030(8) -0.0065(8)
O1 0.066(3) 0.054(3) 0.047(2) 0.012(2) -0.010(2) -0.010(2)
O2 0.050(3) 0.047(2) 0.053(2) 0.009(2) -0.006(2) -0.017(2)
O3 0.035(2) 0.040(2) 0.055(2) 0.007(2) -0.002(2) -0.003(2)
O4 0.046(3) 0.038(2) 0.086(3) 0.006(2) 0.007(3) 0.008(2)
O5 0.031(2) 0.064(3) 0.044(2) 0.006(2) 0.003(2) -0.003(2)
O6 0.067(3) 0.092(4) 0.048(3) 0.010(3) 0.019(2) 0.031(3)
C1 0.119(8) 0.067(5) 0.069(5) 0.024(4) -0.033(5) -0.034(5)
C2 0.081(5) 0.053(4) 0.058(4) 0.014(3) -0.004(4) -0.027(4)
C3 0.087(6) 0.051(4) 0.063(4) 0.002(4) -0.012(4) -0.022(4)
C4 0.039(4) 0.060(4) 0.094(6) 0.021(4) -0.008(4) 0.006(3)
C5 0.041(4) 0.054(4) 0.115(7) 0.021(5) 0.021(4) 0.011(3)
C6 0.077(6) 0.040(4) 0.127(8) -0.012(5) 0.013(5) 0.004(4)
C7 0.034(4) 0.113(7) 0.069(5) 0.017(5) 0.008(3) 0.007(4)
C8 0.047(4) 0.085(6) 0.074(5) 0.010(4) 0.017(4) 0.031(4)
C10 0.062(5) 0.061(4) 0.061(4) 0.007(4) -0.019(4) -0.014(4)
C11 0.051(4) 0.044(3) 0.053(4) -0.010(3) -0.003(3) 0.005(3)
C12 0.068(6) 0.071(5) 0.104(7) 0.029(5) -0.032(5) -0.015(5)
C13 0.091(7) 0.139(10) 0.054(5) 0.017(5) 0.010(5) -0.014(7)
C14 0.071(5) 0.053(4) 0.081(5) 0.003(4) 0.000(4) -0.008(4)

loop_
_atom_site_label
_atom_site_type_symbol
_atom_site_fract_x
_atom_site_fract_y
_atom_site_fract_z
_atom_site_U_iso_or_equiv
_atom_site_thermal_displace_type
_atom_site_occupancy
_atom_site_calc_flag
_atom_site_refinement_flags
_atom_site_disorder_group
Eu1 Eu 0.03787(2) 0.08692(2) 0.36972(2) 0.03653(11) Uani 1 d . .
Al1 Al -0.00487(15) 0.09675(14) 0.17090(12) 0.0549(5) Uani 1 d . .
Al2 Al -0.11404(11) -0.06672(11) 0.43417(10) 0.0392(4) Uani 1 d . .
O1 O 0.0493(3) 0.1461(3) 0.2462(2) 0.0559(12) Uani 1 d . .
O2 O 0.1217(3) 0.2248(3) 0.3644(2) 0.0500(11) Uani 1 d . .
O3 O -0.1016(2) 0.0357(3) 0.3971(2) 0.0433(9) Uani 1 d . .
O4 O -0.0707(3) 0.2059(3) 0.3961(3) 0.0565(12) Uani 1 d . .
O5 O 0.1369(2) 0.0570(3) 0.4706(2) 0.0460(10) Uani 1 d . .
O6 O 0.1687(3) 0.0066(4) 0.3290(3) 0.069(2) Uani 1 d . .
C1 C 0.0693(6) 0.2334(5) 0.2432(5) 0.085(3) Uani 1 d . .
H1A H 0.0221(6) 0.2674(5) 0.2599(5) 0.102 Uiso 1 calc R .
H1B H 0.0819(6) 0.2496(5) 0.1919(5) 0.102 Uiso 1 calc R .
C2 C 0.1416(5) 0.2512(5) 0.2911(4) 0.064(2) Uani 1 d . .
H2A H 0.1899(5) 0.2199(5) 0.2731(4) 0.077 Uiso 1 calc R .
H2B H 0.1544(5) 0.3122(5) 0.2905(4) 0.077 Uiso 1 calc R .
C3 C 0.1739(5) 0.2615(5) 0.4183(4) 0.067(2) Uani 1 d . .
H3A H 0.1575(5) 0.2421(5) 0.4673(4) 0.100 Uiso 1 calc R .
H3B H 0.1696(5) 0.3231(5) 0.4160(4) 0.100 Uiso 1 calc R .
H3C H 0.2304(5) 0.2445(5) 0.4089(4) 0.100 Uiso 1 calc R .
C4 C -0.1631(5) 0.0933(5) 0.3758(5) 0.064(2) Uani 1 d . .
H4A H -0.2173(5) 0.0703(5) 0.3895(5) 0.077 Uiso 1 calc R .
H4B H -0.1619(5) 0.1005(5) 0.3218(5) 0.077 Uiso 1 calc R .
C5 C -0.1512(4) 0.1766(5) 0.4119(5) 0.070(2) Uani 1 d . .
H5A H -0.1920(4) 0.2174(5) 0.3932(5) 0.084 Uiso 1 calc R .
H5B H -0.1586(4) 0.1710(5) 0.4656(5) 0.084 Uiso 1 calc R .
C6 C -0.0590(6) 0.2917(5) 0.4213(6) 0.081(3) Uani 1 d . .
H6A H -0.0035(6) 0.3102(5) 0.4092(6) 0.122 Uiso 1 calc R .
H6B H -0.0669(6) 0.2942(5) 0.4746(6) 0.122 Uiso 1 calc R .
H6C H -0.0986(6) 0.3288(5) 0.3971(6) 0.122 Uiso 1 calc R .
C7 C 0.2175(4) 0.0374(6) 0.4477(4) 0.072(2) Uani 1 d . .
H7A H 0.2487(4) 0.0147(6) 0.4898(4) 0.087 Uiso 1 calc R .
H7B H 0.2451(4) 0.0896(6) 0.4309(4) 0.087 Uiso 1 calc R .
C8 C 0.2175(5) -0.0253(6) 0.3870(4) 0.069(2) Uani 1 d . .
H8A H 0.2740(5) -0.0350(6) 0.3695(4) 0.082 Uiso 1 calc R .
H8B H 0.1951(5) -0.0797(6) 0.4046(4) 0.082 Uiso 1 calc R .
C9A C 0.1766(21) -0.0531(29) 0.2659(14) 0.099(8) Uiso 0.52(7) d P 1
H9AA H 0.1433(21) -0.0331(29) 0.2248(14) 0.149 Uiso 0.52(7) calc PR 1
H9AB H 0.1579(21) -0.1092(29) 0.2810(14) 0.149 Uiso 0.52(7) calc PR 1
H9AC H 0.2340(21) -0.0562(29) 0.2507(14) 0.149 Uiso 0.52(7) calc PR 1
C9B C 0.1933(14) -0.0195(20) 0.2608(10) 0.059(8) Uiso 0.48(7) d P 2
H9BA H 0.1570(14) 0.0046(20) 0.2234(10) 0.089 Uiso 0.48(7) calc PR 2
H9BB H 0.1911(14) -0.0812(20) 0.2583(10) 0.089 Uiso 0.48(7) calc PR 2
H9BC H 0.2494(14) -0.0005(20) 0.2518(10) 0.089 Uiso 0.48(7) calc PR 2
C10 C -0.2027(5) -0.1279(5) 0.3848(4) 0.061(2) Uani 1 d . .
H10A H -0.2082(5) -0.1842(5) 0.4065(4) 0.092 Uiso 1 calc R .
H10B H -0.1902(5) -0.1332(5) 0.3323(4) 0.092 Uiso 1 calc R .
H10C H -0.2540(5) -0.0968(5) 0.3909(4) 0.092 Uiso 1 calc R .
C11 C -0.0033(4) -0.1146(4) 0.4305(4) 0.049(2) Uani 1 d . .
H11A H -0.0041(4) -0.1721(4) 0.4502(4) 0.074 Uiso 1 calc R .
H11B H 0.0337(4) -0.0797(4) 0.4599(4) 0.074 Uiso 1 calc R .
H11C H 0.0158(4) -0.1158(4) 0.3794(4) 0.074 Uiso 1 calc R .
C12 C -0.1033(5) 0.1670(6) 0.1476(5) 0.081(3) Uani 1 d . .
H12A H -0.1394(5) 0.1687(6) 0.1904(5) 0.121 Uiso 1 calc R .
H12B H -0.1325(5) 0.1421(6) 0.1058(5) 0.121 Uiso 1 calc R .
H12C H -0.0860(5) 0.2244(6) 0.1350(5) 0.121 Uiso 1 calc R .
C13 C 0.0723(7) 0.0879(7) 0.0869(5) 0.095(3) Uani 1 d . .
H13A H 0.0850(7) 0.1445(7) 0.0685(5) 0.142 Uiso 1 calc R .
H13B H 0.0472(7) 0.0545(7) 0.0476(5) 0.142 Uiso 1 calc R .
H13C H 0.1227(7) 0.0603(7) 0.1033(5) 0.142 Uiso 1 calc R .
C14 C -0.0361(5) -0.0147(5) 0.2128(5) 0.069(2) Uani 1 d . .
H14A H -0.0745(5) -0.0063(5) 0.2535(5) 0.103 Uiso 1 calc R .
H14B H 0.0128(5) -0.0436(5) 0.2309(5) 0.103 Uiso 1 calc R .
H14C H -0.0621(5) -0.0491(5) 0.1746(5) 0.103 Uiso 1 calc R .

loop_
_atom_type_symbol
_atom_type_description
_atom_type_scat_dispersion_real
_atom_type_scat_dispersion_imag
_atom_type_scat_source
C C 0.0033 0.0016 'International Tables Vol C Tables 4.2.6.8 and 6.1.1.4'
H H 0.0000 0.0000 'International Tables Vol C Tables 4.2.6.8 and 6.1.1.4'
O O 0.0106 0.0060 'International Tables Vol C Tables 4.2.6.8 and 6.1.1.4'
Al Al 0.0645 0.0514 'International Tables Vol C Tables 4.2.6.8 and 6.1.1.4'
Eu Eu -0.1578 3.6682 'International Tables Vol C Tables 4.2.6.8 and 6.1.1.4'

loop_
_geom_angle_atom_site_label_1
_geom_angle_atom_site_label_2
_geom_angle_atom_site_label_3
_geom_angle
_geom_angle_site_symmetry_1
_geom_angle_site_symmetry_3
_geom_angle_publ_flag
O1 Eu1 O3 112.46(15) . . ?
O1 Eu1 O5 134.44(15) . . ?
O3 Eu1 O5 112.93(13) . . ?
O1 Eu1 O2 66.39(14) . . ?
O3 Eu1 O2 140.87(15) . . ?
O5 Eu1 O2 80.97(14) . . ?
O1 Eu1 O6 82.1(2) . . ?
O3 Eu1 O6 131.1(2) . . ?
O5 Eu1 O6 65.23(15) . . ?
O2 Eu1 O6 88.0(2) . . ?
O1 Eu1 O4 86.8(2) . . ?
O3 Eu1 O4 64.89(14) . . ?
O5 Eu1 O4 116.1(2) . . ?
O2 Eu1 O4 76.1(2) . . ?
O6 Eu1 O4 163.3(2) . . ?
O1 Eu1 Al2 126.90(11) . . ?
O3 Eu1 Al2 24.94(10) . . ?
O5 Eu1 Al2 94.55(10) . . ?
O2 Eu1 Al2 158.89(11) . . ?
O6 Eu1 Al2 108.92(14) . . ?
O4 Eu1 Al2 87.68(11) . . ?
O1 Eu1 Al1 25.28(11) . . ?
O3 Eu1 Al1 92.07(11) . . ?
O5 Eu1 Al1 148.55(10) . . ?
O2 Eu1 Al1 91.61(10) . . ?
O6 Eu1 Al1 84.12(12) . . ?
O4 Eu1 Al1 91.16(13) . . ?
Al2 Eu1 Al1 102.28(4) . . ?
O1 Al1 C13 107.5(4) . . ?
O1 Al1 C14 102.7(3) . . ?
C13 Al1 C14 113.3(4) . . ?
O1 Al1 C12 108.3(3) . . ?
C13 Al1 C12 112.8(4) . . ?
C14 Al1 C12 111.6(4) . . ?
O1 Al1 Eu1 35.17(15) . . ?
C13 Al1 Eu1 129.1(3) . . ?
C14 Al1 Eu1 68.6(3) . . ?
C12 Al1 Eu1 112.6(3) . . ?
O3 Al2 O5 108.4(2) . 5_556 ?
O3 Al2 C10 111.3(3) . . ?
O5 Al2 C10 109.4(3) 5_556 . ?
O3 Al2 C11 103.6(3) . . ?
O5 Al2 C11 105.1(3) 5_556 . ?
C10 Al2 C11 118.4(3) . . ?
O3 Al2 Eu1 36.09(14) . . ?
O5 Al2 Eu1 113.3(2) 5_556 . ?
C10 Al2 Eu1 133.0(2) . . ?
C11 Al2 Eu1 67.7(2) . . ?
C1 O1 Al1 120.2(4) . . ?
C1 O1 Eu1 115.3(4) . . ?
Al1 O1 Eu1 119.5(2) . . ?
C3 O2 C2 112.6(5) . . ?
C3 O2 Eu1 129.6(4) . . ?
C2 O2 Eu1 113.7(4) . . ?
C4 O3 Al2 127.9(4) . . ?
C4 O3 Eu1 113.0(4) . . ?
Al2 O3 Eu1 119.0(2) . . ?
C5 O4 C6 111.4(6) . . ?
C5 O4 Eu1 115.3(4) . . ?
C6 O4 Eu1 129.8(5) . . ?
C7 O5 Al2 120.1(4) . 5_556 ?
C7 O5 Eu1 115.5(4) . . ?
Al2 O5 Eu1 124.3(2) 5_556 . ?
C9B O6 C8 113.6(9) . . ?
C8 O6 C9A 107.2(12) . . ?
C9B O6 Eu1 130.4(8) . . ?
C8 O6 Eu1 115.3(4) . . ?
C9A O6 Eu1 127.0(12) . . ?
O1 C1 C2 110.0(7) . . ?
O2 C2 C1 107.9(6) . . ?
O3 C4 C5 111.0(6) . . ?
O4 C5 C4 108.7(6) . . ?
O5 C7 C8 111.4(6) . . ?
O6 C8 C7 108.3(6) . . ?

loop_
_geom_bond_atom_site_label_1
_geom_bond_atom_site_label_2
_geom_bond_distance
_geom_bond_site_symmetry_2
_geom_bond_publ_flag
Eu1 O1 2.443(4) . ?
Eu1 O3 2.474(4) . ?
Eu1 O5 2.495(4) . ?
Eu1 O2 2.583(4) . ?
Eu1 O6 2.600(5) . ?
Eu1 O4 2.636(5) . ?
Eu1 Al2 3.674(2) . ?
Eu1 Al1 3.689(2) . ?
Al1 O1 1.811(5) . ?
Al1 C13 1.988(10) . ?
Al1 C14 1.992(8) . ?
Al1 C12 2.004(9) . ?
Al2 O3 1.771(4) . ?
Al2 O5 1.780(4) 5_556 ?
Al2 C10 1.964(7) . ?
Al2 C11 1.967(7) . ?
O1 C1 1.424(9) . ?
O2 C3 1.426(8) . ?
O2 C2 1.435(8) . ?
O3 C4 1.414(8) . ?
O4 C5 1.426(8) . ?
O4 C6 1.450(9) . ?
O5 C7 1.419(8) . ?
O5 Al2 1.780(4) 5_556 ?
O6 C9B 1.37(2) . ?
O6 C8 1.418(9) . ?
O6 C9A 1.49(3) . ?
C1 C2 1.497(11) . ?
C4 C5 1.488(11) . ?
C7 C8 1.486(11) . ?
